data_1556815
loop_
_publ_author_name
'Sanjuan-Szklarz, W Fabiola'
'Hoser, Anna A.'
'Gutmann, Matthias'
'Madsen, Anders \/Ostergaard'
'Wo\'zniak, Krzysztof'

_publ_section_title
;
 Yes, one can obtain better quality structures from routine X-ray data
 collection.
;
_journal_issue 'Pt 1'
_journal_name_full IUCrJ
_journal_page_first 61
_journal_page_last 70
_journal_paper_doi 10.1107/S2052252515020941
_journal_volume 3
_journal_year 2016
_chemical_formula_sum 'C22 H16 Cl2'
_chemical_formula_weight 351.28
_chemical_name_common 1,4,-dichloro-9,10-dimethylotriptycene
_chemical_name_systematic
; 
 1,4,-dichloro-9,10-dimethylotriptycene 
;
_space_group_IT_number 4
_space_group_name_Hall 'P 2yb'
_space_group_name_H-M_alt 'P 1 21 1'
_symmetry_cell_setting monoclinic
_symmetry_space_group_name_H-M 'P 1 21 1'
_atom_sites_solution_primary direct
_atom_sites_solution_secondary difmap
_audit_creation_date 2008-07-30T15:42
_audit_creation_method SHELXL-97
_audit_update_record ' 2008-07-30T15:42  Initial CIF as created by GSAS2CIF'
_cell_angle_alpha 90.00
_cell_angle_beta 93.998(13)
_cell_angle_gamma 90.00
_cell_formula_units_Z 4
_cell_length_a 13.589(3)
_cell_length_b 8.0415(16)
_cell_length_c 14.943(3)
_cell_measurement_temperature 100(2)
_cell_volume 1628.9(6)
_computing_structure_refinement 'SHELXL-97 (Sheldrick, 1997)'
_computing_structure_solution 'SHELXS-97 (Sheldrick, 1990)'
_diffrn_ambient_temperature 100(2)
_diffrn_measured_fraction_theta_full 0.141
_diffrn_measured_fraction_theta_max 0.141
_diffrn_measurement_device '1-cirle goniometer'
_diffrn_measurement_device_type '11 neutro detectors'
_diffrn_measurement_method \p-scans
_diffrn_radiation_probe neutron
_diffrn_radiation_source 'ISIS neutro spallation source'
_diffrn_radiation_type Mo-K\a
_diffrn_reflns_av_R_equivalents 0.0000
_diffrn_reflns_av_sigmaI/netI 0.0616
_diffrn_reflns_limit_h_max 25
_diffrn_reflns_limit_h_min -31
_diffrn_reflns_limit_k_max 12
_diffrn_reflns_limit_k_min -17
_diffrn_reflns_limit_l_max 33
_diffrn_reflns_limit_l_min -34
_diffrn_reflns_number 12392
_diffrn_reflns_theta_full 85.78
_diffrn_reflns_theta_max 85.78
_diffrn_reflns_theta_min 8.47
_exptl_absorpt_coefficient_mu 0.144
_exptl_crystal_colour colourless
_exptl_crystal_density_diffrn 1.432
_exptl_crystal_density_method 'not measured'
_exptl_crystal_F_000 422
_exptl_crystal_size_max 5
_exptl_crystal_size_mid 3
_exptl_crystal_size_min 2
_refine_diff_density_max 2.231
_refine_diff_density_min -2.169
_refine_diff_density_rms 0.430
_refine_ls_abs_structure_details 'Flack H D (1983), Acta Cryst. A39, 876-881'
_refine_ls_abs_structure_Flack 0(10)
_refine_ls_extinction_coef 0.00800(18)
_refine_ls_extinction_expression Fc^*^=kFc[1+0.001xFc^2^\l^3^/sin(2\q)]^-1/4^
_refine_ls_extinction_method SHELXL
_refine_ls_goodness_of_fit_all 2.62
_refine_ls_goodness_of_fit_ref 1.560
_refine_ls_hydrogen_treatment refall
_refine_ls_matrix_type full
_refine_ls_number_parameters 722
_refine_ls_number_reflns 12392
_refine_ls_number_restraints 1
_refine_ls_restrained_S_all 1.560
_refine_ls_R_factor_all 0.0724
_refine_ls_R_factor_gt 0.0724
_refine_ls_shift/su_max 0.001
_refine_ls_shift/su_mean 0.000
_refine_ls_structure_factor_coef Fsqd
_refine_ls_weighting_details 'calc w=1/[\s^2^(Fo^2^)+(0.1000P)^2^+0.0000P] where P=(Fo^2^+2Fc^2^)/3'
_refine_ls_weighting_scheme calc
_refine_ls_wR_factor_gt 0.1923
_refine_ls_wR_factor_ref 0.1923
_reflns_number_gt 12392
_reflns_number_total 12392
_reflns_threshold_expression >2sigma(I)
_cod_data_source_file fc5011.cif
_cod_data_source_block DCDMT_N_100
_cod_original_cell_volume 1628.9(5)
_cod_original_sg_symbol_H-M P21
_cod_database_code 1556815

loop_
_symmetry_equiv_pos_as_xyz
'x, y, z'
'-x, y+1/2, -z'

loop_
_atom_site_label
_atom_site_type_symbol
_atom_site_fract_x
_atom_site_fract_y
_atom_site_fract_z
_atom_site_U_iso_or_equiv
_atom_site_adp_type
_atom_site_occupancy
_atom_site_symmetry_multiplicity
_atom_site_calc_flag
Cl1 Cl 0.51127(17) 0.7312(3) 0.07729(13) 0.0189(4) Uani 1 1 d
Cl2 Cl 0.48579(19) 0.6348(3) 0.48998(13) 0.0197(5) Uani 1 1 d
Cl3 Cl 0.01521(19) 0.7833(4) 0.52907(14) 0.0233(5) Uani 1 1 d
Cl4 Cl -0.00914(19) 0.8464(4) 0.94374(14) 0.0238(5) Uani 1 1 d
C1 C 0.2324(2) 0.6093(3) 0.19705(17) 0.0087(5) Uani 1 1 d
C2 C 0.4036(2) 0.5899(3) 0.31464(16) 0.0081(5) Uani 1 1 d
C3 C 0.3242(2) 0.5258(3) 0.16314(16) 0.0083(5) Uani 1 1 d
C4 C 0.4779(2) 0.6573(4) 0.37315(17) 0.0109(5) Uani 1 1 d
C5 C 0.1778(2) 1.0086(4) 0.83687(17) 0.0092(5) Uani 1 1 d
C6 C 0.3217(2) 0.3455(4) 0.19683(16) 0.0094(5) Uani 1 1 d
C7 C 0.4113(2) 0.6076(3) 0.21972(15) 0.0076(5) Uani 1 1 d
C8 C 0.4908(2) 0.6962(4) 0.19002(17) 0.0104(5) Uani 1 1 d
C9 C 0.0107(2) 0.8373(4) 0.82923(18) 0.0125(5) Uani 1 1 d
C10 C 0.3408(2) 0.8415(5) 0.86874(19) 0.0148(6) Uani 1 1 d
C11 C 0.1796(2) 1.1746(4) 0.78701(17) 0.0091(5) Uani 1 1 d
C12 C 0.1613(2) 0.6962(4) 0.14458(18) 0.0120(5) Uani 1 1 d
C13 C 0.2755(2) 0.8966(3) 0.71715(17) 0.0092(5) Uani 1 1 d
C14 C 0.1893(2) 0.9793(4) 0.66043(17) 0.0085(5) Uani 1 1 d
C15 C 0.2246(2) 0.5949(3) 0.28973(16) 0.0082(5) Uani 1 1 d
C16 C 0.1802(3) 1.4739(4) 0.7714(2) 0.0190(6) Uani 1 1 d
C17 C 0.1853(2) 1.1590(3) 0.69385(17) 0.0080(4) Uani 1 1 d
C18 C 0.3533(2) 0.8104(4) 0.68315(19) 0.0136(6) Uani 1 1 d
C19 C 0.0225(2) 0.8076(4) 0.64590(19) 0.0133(5) Uani 1 1 d
C20 C 0.3091(2) 0.4971(3) 0.33897(16) 0.0085(5) Uani 1 1 d
C21 C 0.3140(2) 0.3303(4) 0.28954(17) 0.0099(5) Uani 1 1 d
C22 C 0.2690(2) 0.9124(3) 0.80984(17) 0.0083(4) Uani 1 1 d
C23 C -0.0546(2) 0.7300(4) 0.6871(2) 0.0163(6) Uani 1 1 d
C24 C 0.0960(2) 0.8956(3) 0.69511(17) 0.0083(5) Uani 1 1 d
C25 C 0.3158(3) 0.0306(4) 0.2750(2) 0.0189(6) Uani 1 1 d
C26 C 0.0900(2) 0.9107(3) 0.79015(17) 0.0087(5) Uani 1 1 d
C27 C 0.2059(3) 0.9711(4) 0.56063(18) 0.0149(6) Uani 1 1 d
C28 C 0.4244(3) 0.7363(4) 0.7428(2) 0.0175(6) Uani 1 1 d
C29 C 0.5556(2) 0.7486(4) 0.34094(19) 0.0134(5) Uani 1 1 d
C30 C 0.5626(2) 0.7683(4) 0.25012(19) 0.0133(5) Uani 1 1 d
C31 C 0.1779(2) 1.3317(4) 0.8259(2) 0.0152(6) Uani 1 1 d
C32 C 0.1841(3) 1.4579(4) 0.6792(2) 0.0176(6) Uani 1 1 d
C33 C 0.3240(3) 0.0465(4) 0.1822(2) 0.0179(6) Uani 1 1 d
C34 C 0.0751(2) 0.7597(4) 0.2773(2) 0.0153(6) Uani 1 1 d
C35 C 0.0834(2) 0.7722(4) 0.1849(2) 0.0166(6) Uani 1 1 d
C36 C 0.1461(2) 0.6690(4) 0.33004(18) 0.0118(5) Uani 1 1 d
C37 C -0.0608(2) 0.7450(4) 0.7786(2) 0.0162(6) Uani 1 1 d
C38 C 0.4187(3) 0.7514(4) 0.8353(2) 0.0179(6) Uani 1 1 d
C39 C 0.3235(3) 0.5321(4) 0.06111(18) 0.0153(6) Uani 1 1 d
C40 C 0.3270(2) 0.2044(4) 0.1433(2) 0.0142(6) Uani 1 1 d
C41 C 0.1863(2) 1.2999(4) 0.64016(19) 0.0123(5) Uani 1 1 d
C42 C 0.2907(3) 0.4715(4) 0.43782(18) 0.0162(6) Uani 1 1 d
C43 C 0.1806(3) 1.0352(5) 0.93811(19) 0.0178(6) Uani 1 1 d
C44 C 0.3114(2) 0.1726(4) 0.3285(2) 0.0136(5) Uani 1 1 d
H10 H 0.3387(6) 0.8541(11) 0.9411(4) 0.0323(16) Uani 1 1 d
H12 H 0.1635(6) 0.7050(10) 0.0720(4) 0.0306(15) Uani 1 1 d
H16 H 0.1793(7) 1.5947(10) 0.8017(6) 0.039(2) Uani 1 1 d
H18 H 0.3606(6) 0.7986(10) 0.6110(4) 0.0297(15) Uani 1 1 d
H23 H -0.1097(7) 0.6574(12) 0.6475(5) 0.040(2) Uani 1 1 d
H25 H 0.3140(7) -0.0941(10) 0.3045(6) 0.0367(18) Uani 1 1 d
H2A H 0.2111(6) 0.8445(12) 0.5366(5) 0.0330(16) Uani 1 1 d
H2B H 0.2749(6) 1.0326(11) 0.5493(4) 0.0324(17) Uani 1 1 d
H2C H 0.1471(7) 1.0323(12) 0.5193(4) 0.0350(18) Uani 1 1 d
H28 H 0.4866(6) 0.6669(11) 0.7170(6) 0.0343(17) Uani 1 1 d
H29 H 0.6111(6) 0.8061(11) 0.3882(5) 0.0343(18) Uani 1 1 d
H30 H 0.6227(6) 0.8379(12) 0.2254(5) 0.0341(18) Uani 1 1 d
H31 H 0.1747(7) 1.3452(10) 0.8981(5) 0.0331(17) Uani 1 1 d
H32 H 0.1852(7) 1.5691(10) 0.6367(6) 0.0372(18) Uani 1 1 d
H33 H 0.3281(7) -0.0653(11) 0.1410(7) 0.040(2) Uani 1 1 d
H34 H 0.0147(6) 0.8173(12) 0.3086(6) 0.039(2) Uani 1 1 d
H35 H 0.0282(6) 0.8410(11) 0.1441(5) 0.0334(17) Uani 1 1 d
H36 H 0.1387(6) 0.6567(10) 0.4018(4) 0.0293(15) Uani 1 1 d
H37 H -0.1218(6) 0.6866(11) 0.8113(6) 0.0371(19) Uani 1 1 d
H38 H 0.4734(7) 0.6943(13) 0.8818(5) 0.040(2) Uani 1 1 d
H3A H 0.3211(7) 0.6567(11) 0.0352(4) 0.0338(17) Uani 1 1 d
H3B H 0.2564(6) 0.4669(11) 0.0326(5) 0.0343(18) Uani 1 1 d
H3C H 0.3879(6) 0.4729(11) 0.0358(4) 0.0307(16) Uani 1 1 d
H40 H 0.3332(6) 0.2149(11) 0.0720(4) 0.0327(17) Uani 1 1 d
H41 H 0.1889(6) 1.2878(10) 0.5683(4) 0.0287(15) Uani 1 1 d
H4A H 0.2178(6) 0.4100(11) 0.4403(5) 0.0344(18) Uani 1 1 d
H4B H 0.2863(6) 0.5900(10) 0.4726(5) 0.0325(17) Uani 1 1 d
H4C H 0.3480(6) 0.3939(11) 0.4722(4) 0.0328(17) Uani 1 1 d
H4D H 0.1189(7) 1.1065(11) 0.9584(5) 0.0366(19) Uani 1 1 d
H4E H 0.2484(7) 1.1040(12) 0.9578(5) 0.0369(19) Uani 1 1 d
H4F H 0.1845(7) 0.9196(11) 0.9761(4) 0.0337(18) Uani 1 1 d
H44 H 0.3074(6) 0.1588(10) 0.4005(4) 0.0289(15) Uani 1 1 d

loop_
_atom_site_aniso_label
_atom_site_aniso_U_11
_atom_site_aniso_U_22
_atom_site_aniso_U_33
_atom_site_aniso_U_23
_atom_site_aniso_U_13
_atom_site_aniso_U_12
Cl1 0.0201(11) 0.0246(12) 0.0126(7) 0.0059(7) 0.0061(7) -0.0060(8)
Cl2 0.0210(12) 0.0283(13) 0.0093(7) -0.0029(7) -0.0036(7) -0.0039(8)
Cl3 0.0195(12) 0.0346(14) 0.0149(8) -0.0120(8) -0.0042(8) -0.0049(9)
Cl4 0.0222(12) 0.0347(14) 0.0153(8) 0.0103(9) 0.0078(8) -0.0035(9)
C1 0.0099(13) 0.0067(12) 0.0093(9) 0.0000(8) 0.0006(9) 0.0000(8)
C2 0.0084(13) 0.0078(12) 0.0080(9) -0.0006(8) -0.0001(8) -0.0015(8)
C3 0.0099(13) 0.0086(13) 0.0066(9) 0.0008(8) 0.0013(8) -0.0017(9)
C4 0.0104(13) 0.0124(13) 0.0096(9) -0.0026(9) -0.0017(9) 0.0017(9)
C5 0.0106(14) 0.0084(13) 0.0086(9) 0.0002(8) 0.0003(9) -0.0004(8)
C6 0.0109(13) 0.0077(12) 0.0097(9) -0.0018(9) 0.0008(9) -0.0016(9)
C7 0.0092(12) 0.0072(12) 0.0066(8) 0.0012(8) 0.0013(8) -0.0009(8)
C8 0.0087(13) 0.0114(13) 0.0114(10) 0.0026(9) 0.0034(9) -0.0022(9)
C9 0.0120(14) 0.0109(13) 0.0150(11) 0.0049(10) 0.0036(10) -0.0017(10)
C10 0.0135(15) 0.0170(15) 0.0136(10) 0.0049(10) -0.0011(10) 0.0032(10)
C11 0.0108(13) 0.0068(12) 0.0096(9) -0.0012(8) 0.0005(9) -0.0009(8)
C12 0.0106(14) 0.0120(14) 0.0131(10) 0.0046(9) -0.0023(9) 0.0002(9)
C13 0.0087(13) 0.0097(13) 0.0092(9) 0.0003(8) 0.0010(9) 0.0014(9)
C14 0.0086(13) 0.0092(12) 0.0079(9) 0.0003(8) 0.0010(9) -0.0010(9)
C15 0.0097(13) 0.0073(12) 0.0077(9) 0.0015(8) 0.0016(8) 0.0004(8)
C16 0.0199(17) 0.0056(14) 0.0319(16) -0.0027(12) 0.0049(13) -0.0008(10)
C17 0.0084(12) 0.0054(12) 0.0103(9) 0.0008(8) 0.0010(8) -0.0007(8)
C18 0.0133(15) 0.0117(14) 0.0160(11) -0.0002(10) 0.0035(10) 0.0030(9)
C19 0.0116(14) 0.0128(14) 0.0153(11) -0.0045(10) -0.0001(10) -0.0010(10)
C20 0.0127(14) 0.0079(12) 0.0050(8) 0.0020(8) 0.0017(8) 0.0008(8)
C21 0.0122(13) 0.0061(12) 0.0115(10) 0.0023(9) 0.0011(9) -0.0006(9)
C22 0.0072(12) 0.0079(12) 0.0097(9) 0.0012(8) -0.0009(8) 0.0001(8)
C23 0.0103(15) 0.0131(15) 0.0252(14) -0.0031(11) -0.0010(11) -0.0050(10)
C24 0.0078(12) 0.0077(12) 0.0093(9) -0.0011(8) -0.0008(9) -0.0014(8)
C25 0.0163(16) 0.0097(15) 0.0303(16) 0.0026(12) -0.0005(12) -0.0001(10)
C26 0.0088(13) 0.0065(12) 0.0110(10) 0.0008(8) 0.0027(9) -0.0001(8)
C27 0.0165(16) 0.0214(16) 0.0067(9) -0.0011(9) 0.0009(9) 0.0013(11)
C28 0.0140(16) 0.0161(16) 0.0228(13) 0.0016(11) 0.0029(11) 0.0033(11)
C29 0.0090(14) 0.0148(15) 0.0161(11) -0.0034(10) -0.0016(10) -0.0025(10)
C30 0.0086(13) 0.0127(14) 0.0186(12) -0.0012(10) 0.0022(10) -0.0063(9)
C31 0.0175(16) 0.0088(14) 0.0194(12) -0.0046(11) 0.0011(11) -0.0017(10)
C32 0.0148(15) 0.0077(14) 0.0306(16) 0.0055(11) 0.0034(12) -0.0003(10)
C33 0.0131(15) 0.0078(14) 0.0326(16) -0.0049(12) 0.0005(12) -0.0012(10)
C34 0.0078(14) 0.0139(15) 0.0244(13) 0.0007(11) 0.0031(11) 0.0027(9)
C35 0.0106(15) 0.0167(16) 0.0221(13) 0.0045(11) -0.0016(11) 0.0045(10)
C36 0.0092(14) 0.0132(14) 0.0135(10) -0.0011(10) 0.0037(9) 0.0002(9)
C37 0.0118(15) 0.0127(15) 0.0242(13) 0.0024(11) 0.0027(11) -0.0039(10)
C38 0.0126(16) 0.0184(17) 0.0223(13) 0.0073(12) -0.0018(11) 0.0023(11)
C39 0.0197(16) 0.0199(16) 0.0062(9) -0.0001(9) 0.0003(9) -0.0038(11)
C40 0.0140(14) 0.0101(14) 0.0185(12) -0.0056(10) 0.0005(11) -0.0011(10)
C41 0.0103(13) 0.0105(13) 0.0157(11) 0.0073(9) -0.0012(10) 0.0000(9)
C42 0.0191(17) 0.0219(16) 0.0080(10) 0.0041(10) 0.0041(10) -0.0013(11)
C43 0.0221(17) 0.0244(17) 0.0072(9) -0.0010(10) 0.0022(10) -0.0029(12)
C44 0.0121(14) 0.0067(13) 0.0219(12) 0.0048(10) 0.0004(11) -0.0010(9)
H10 0.034(4) 0.044(5) 0.018(2) 0.006(3) 0.000(3) 0.002(3)
H12 0.034(4) 0.036(4) 0.021(2) 0.008(3) -0.001(3) 0.006(3)
H16 0.048(6) 0.016(4) 0.052(5) -0.009(3) 0.005(4) -0.001(3)
H18 0.029(4) 0.034(4) 0.027(3) -0.007(3) 0.009(3) 0.007(3)
H23 0.039(5) 0.038(5) 0.043(4) -0.010(4) -0.005(4) -0.018(4)
H25 0.034(5) 0.017(4) 0.058(5) 0.008(3) 0.000(4) 0.002(3)
H2A 0.030(4) 0.043(5) 0.026(3) -0.008(3) 0.000(3) 0.002(3)
H2B 0.025(4) 0.051(5) 0.021(3) 0.002(3) 0.005(3) -0.009(3)
H2C 0.038(5) 0.049(5) 0.018(2) 0.006(3) -0.004(3) 0.011(4)
H28 0.023(4) 0.033(4) 0.048(4) 0.001(3) 0.008(3) 0.014(3)
H29 0.028(4) 0.042(5) 0.032(3) -0.012(3) -0.006(3) -0.019(3)
H30 0.023(4) 0.045(5) 0.035(3) 0.003(3) 0.007(3) -0.019(3)
H31 0.049(5) 0.025(4) 0.025(3) -0.010(3) -0.001(3) -0.001(3)
H32 0.049(5) 0.018(4) 0.045(4) 0.010(3) 0.004(4) 0.002(3)
H33 0.038(5) 0.022(4) 0.060(5) -0.016(4) 0.007(4) -0.002(3)
H34 0.026(4) 0.044(5) 0.048(4) 0.000(4) 0.013(3) 0.019(3)
H35 0.022(4) 0.038(5) 0.039(4) 0.014(3) -0.006(3) 0.008(3)
H36 0.033(4) 0.037(4) 0.019(2) 0.000(3) 0.010(3) 0.001(3)
H37 0.021(4) 0.038(5) 0.053(4) 0.006(4) 0.013(3) -0.011(3)
H38 0.028(5) 0.052(6) 0.039(4) 0.013(4) -0.007(3) 0.013(4)
H3A 0.049(5) 0.032(4) 0.020(3) 0.013(3) 0.000(3) 0.001(3)
H3B 0.030(4) 0.051(5) 0.020(3) -0.007(3) -0.009(3) -0.014(3)
H3C 0.029(4) 0.044(4) 0.020(3) -0.007(3) 0.009(3) -0.001(3)
H40 0.046(5) 0.031(4) 0.022(3) -0.011(3) 0.007(3) -0.006(3)
H41 0.033(4) 0.033(4) 0.020(2) 0.004(3) -0.001(3) -0.003(3)
H4A 0.029(4) 0.047(5) 0.028(3) 0.013(3) 0.005(3) -0.011(3)
H4B 0.039(5) 0.035(4) 0.025(3) -0.006(3) 0.010(3) -0.003(3)
H4C 0.033(4) 0.046(5) 0.018(2) 0.011(3) -0.001(3) 0.005(3)
H4D 0.043(5) 0.039(5) 0.029(3) -0.008(3) 0.014(3) 0.002(3)
H4E 0.040(5) 0.048(5) 0.022(3) -0.003(3) -0.005(3) -0.014(4)
H4F 0.041(5) 0.043(5) 0.018(3) 0.007(3) 0.003(3) 0.006(3)
H44 0.036(4) 0.029(4) 0.022(3) 0.009(3) 0.003(3) -0.003(3)

loop_
_atom_type_symbol
_atom_type_scat_length_neutron
_atom_type_scat_source
C 6.646 International_Tables_Vol_C
H -3.739 International_Tables_Vol_C
Cl 9.577 International_Tables_Vol_C

loop_
_geom_angle_atom_site_label_1
_geom_angle_atom_site_label_2
_geom_angle_atom_site_label_3
_geom_angle
C12 C1 C15 120.1(2)
C12 C1 C3 125.7(2)
C15 C1 C3 114.2(2)
C4 C2 C7 118.7(2)
C4 C2 C20 127.9(2)
C7 C2 C20 113.4(2)
C39 C3 C1 111.5(2)
C39 C3 C6 111.1(2)
C1 C3 C6 105.5(2)
C39 C3 C7 118.8(2)
C1 C3 C7 104.0(2)
C6 C3 C7 104.8(2)
C2 C4 C29 121.2(2)
C2 C4 Cl2 125.1(2)
C29 C4 Cl2 113.7(2)
C43 C5 C11 111.1(2)
C43 C5 C22 111.5(3)
C11 C5 C22 105.7(2)
C43 C5 C26 118.8(2)
C11 C5 C26 105.1(2)
C22 C5 C26 103.6(2)
C40 C6 C21 120.5(3)
C40 C6 C03 125.3(2)
C21 C6 C03 114.3(2)
C8 C7 C2 118.5(3)
C8 C7 C3 128.5(2)
C2 C7 C3 113.0(2)
C7 C8 C30 121.8(2)
C7 C8 Cl1 124.6(2)
C30 C8 Cl1 113.6(2)
C26 C9 C037 121.7(3)
C26 C9 Cl4 124.6(3)
C37 C9 Cl4 113.6(2)
C22 C10 C38 120.0(3)
C31 C11 C17 119.9(3)
C31 C11 C5 126.0(2)
C17 C11 C5 114.1(2)
C1 C12 C35 119.7(2)
C18 C13 C22 120.6(3)
C18 C13 C14 125.5(2)
C22 C13 C14 113.9(2)
C27 C14 C17 111.8(2)
C27 C14 C13 111.1(2)
C17 C14 C13 105.6(2)
C27 C14 C24 119.1(3)
C17 C14 C24 104.6(2)
C13 C14 C24 103.6(2)
C36 C15 C1 120.3(3)
C36 C15 C20 125.5(2)
C1 C15 C2 114.2(2)
C32 C16 C31 120.3(3)
C41 C17 C11 120.2(3)
C41 C17 C14 125.4(2)
C11 C17 C14 114.4(2)
C13 C18 C28 119.2(3)
C24 C19 C23 121.8(3)
C24 C19 Cl3 124.8(2)
C23 C19 Cl3 113.4(3)
C42 C20 C21 111.3(2)
C42 C20 C15 111.4(2)
C21 C20 C15 105.8(2)
C42 C20 C2 119.0(2)
C21 C20 C2 104.1(2)
C15 C20 C2 104.2(2)
C44 C21 C6 119.8(3)
C44 C21 C20 126.1(2)
C6 C21 C2 114.1(2)
C10 C22 C13 119.9(3)
C10 C22 C5 125.7(2)
C13 C22 C5 114.4(2)
C37 C23 C19 119.7(3)
C19 C24 C26 118.6(2)
C19 C24 C14 128.0(2)
C26 C24 C14 113.4(2)
C44 C25 C33 120.0(3)
C9 C26 C24 118.6(3)
C9 C26 C5 128.2(2)
C24 C26 C5 113.2(2)
C38 C28 C18 120.6(3)
C30 C29 C4 120.4(3)
C29 C30 C8 119.4(2)
C11 C31 C16 119.6(3)
C16 C32 C41 120.1(3)
C40 C33 C25 120.0(3)
C35 C34 C36 119.4(3)
C12 C35 C34 120.8(3)
C15 C36 C34 119.7(2)
C23 C37 C9 119.5(3)
C28 C38 C10 119.6(3)
C6 C4 C33 119.7(3)
C17 C41 C32 119.9(3)
C21 C44 C25 120.0(3)

loop_
_geom_bond_atom_site_label_1
_geom_bond_atom_site_label_2
_geom_bond_distance
Cl1 C8 1.749(3)
Cl2 C4 1.751(3)
Cl3 C19 1.753(3)
Cl4 C9 1.752(3)
C1 C12 1.389(4)
C1 C15 1.401(3)
C1 C3 1.534(4)
C2 C4 1.398(4)
C2 C7 1.437(3)
C2 C20 1.550(4)
C3 C39 1.525(4)
C3 C6 1.536(4)
C3 C7 1.552(4)
C4 C29 1.399(4)
C5 C43 1.526(4)
C5 C11 1.530(4)
C5 C22 1.538(4)
C5 C26 1.553(4)
C6 C40 1.393(4)
C6 C21 1.402(3)
C7 C8 1.393(4)
C8 C30 1.404(4)
C9 C26 1.392(4)
C9 C37 1.402(5)
C10 C22 1.390(4)
C10 C38 1.402(5)
C11 C31 1.392(4)
C11 C17 1.405(3)
C12 C35 1.395(4)
C13 C18 1.390(4)
C13 C22 1.400(3)
C13 C14 1.547(4)
C14 C27 1.525(3)
C14 C17 1.531(4)
C14 C24 1.556(4)
C15 C36 1.395(4)
C15 C20 1.536(4)
C16 C32 1.387(5)
C16 C31 1.406(5)
C17 C41 1.389(4)
C18 C28 1.401(5)
C19 C24 1.392(4)
C19 C23 1.399(4)
C20 C42 1.529(3)
C20 C21 1.535(4)
C21 C44 1.397(4)
C23 C37 1.382(4)
C24 C26 1.433(3)
C25 C44 1.398(5)
C25 C33 1.405(5)
C28 C38 1.395(4)
C29 C30 1.376(4)
C32 C41 1.399(5)
C33 C40 1.398(5)
C34 C35 1.398(4)
C34 C36 1.406(5)
